data_7034999
loop_
_publ_author_name
'Zhang, Min'
'Liang, Zhenhua'
'Ling, Jun'
'Ni, Xufeng'
'Shen, Zhiquan'

_publ_section_title
;
 Carbon bridged triphenolate lanthanide complexes: synthesis,
 characterization, DFT studies and catalytic activities for isoprene
 polymerization.
;
_journal_issue 24
_journal_name_full 'Dalton transactions (Cambridge, England : 2003)'
_journal_page_first 11182
_journal_page_last 11190
_journal_paper_doi 10.1039/c5dt01241d
_journal_volume 44
_journal_year 2015
_chemical_formula_moiety 'C94 H138 Lu2 O8'
_chemical_formula_sum 'C94 H138 Lu2 O8'
_chemical_formula_weight 1745.98
_chemical_name_systematic
; 
 ? 
;
_space_group_IT_number 14
_symmetry_cell_setting monoclinic
_symmetry_space_group_name_Hall '-P 2yn'
_symmetry_space_group_name_H-M 'P 1 21/n 1'
_atom_sites_solution_hydrogens geom
_atom_sites_solution_primary direct
_atom_sites_solution_secondary difmap
_audit_creation_method SHELXL-97
_audit_update_record
;
2014-03-31 deposited with the CCDC.
2015-04-30 downloaded from the CCDC.
;
_cell_angle_alpha 90.00
_cell_angle_beta 89.676(3)
_cell_angle_gamma 90.00
_cell_formula_units_Z 2
_cell_length_a 14.4829(4)
_cell_length_b 18.0577(5)
_cell_length_c 21.7071(7)
_cell_measurement_reflns_used 6560
_cell_measurement_temperature 170(2)
_cell_measurement_theta_max 29.5867
_cell_measurement_theta_min 2.9288
_cell_volume 5676.9(3)
_computing_cell_refinement 'CrysAlis PRO (Agilent Technologies, 2011)'
_computing_data_collection 'CrysAlis PRO'
_computing_data_reduction 'CrysAlis PRO'
_computing_molecular_graphics 'OLEX2 (Dolomanov et al., 2009)'
_computing_publication_material OLEX2
_computing_structure_refinement 'SHELXL-97 (Sheldrick, 2008)'
_computing_structure_solution 'SHELXS-97 (Sheldrick, 2008)'
_diffrn_ambient_temperature 170(2)
_diffrn_detector_area_resol_mean 10.3592
_diffrn_measured_fraction_theta_full 0.997
_diffrn_measured_fraction_theta_max 0.997
_diffrn_measurement_device_type 'Xcalibur, Atlas, Gemini ultra'
_diffrn_measurement_method '\w scans'
_diffrn_radiation_monochromator graphite
_diffrn_radiation_source 'fine-focus sealed tube'
_diffrn_radiation_type MoK\a
_diffrn_radiation_wavelength 0.71073
_diffrn_reflns_av_R_equivalents 0.0385
_diffrn_reflns_av_sigmaI/netI 0.0598
_diffrn_reflns_limit_h_max 14
_diffrn_reflns_limit_h_min -17
_diffrn_reflns_limit_k_max 17
_diffrn_reflns_limit_k_min -21
_diffrn_reflns_limit_l_max 21
_diffrn_reflns_limit_l_min -26
_diffrn_reflns_number 23674
_diffrn_reflns_theta_full 25.35
_diffrn_reflns_theta_max 25.35
_diffrn_reflns_theta_min 2.93
_exptl_absorpt_coefficient_mu 1.770
_exptl_absorpt_correction_T_max 0.6562
_exptl_absorpt_correction_T_min 0.5236
_exptl_absorpt_correction_type multi-scan
_exptl_absorpt_process_details
;
CrysAlis PRO (Agilent Technologies, 2011) 
;
_exptl_crystal_colour colorless
_exptl_crystal_density_diffrn 1.021
_exptl_crystal_density_method 'not measured'
_exptl_crystal_description block
_exptl_crystal_F_000 1816
_exptl_crystal_size_max 0.42
_exptl_crystal_size_mid 0.38
_exptl_crystal_size_min 0.26
_platon_squeeze_details
;
;
_refine_diff_density_max 2.466
_refine_diff_density_min -0.901
_refine_diff_density_rms 0.123
_refine_ls_extinction_method none
_refine_ls_goodness_of_fit_ref 1.065
_refine_ls_hydrogen_treatment constr
_refine_ls_matrix_type full
_refine_ls_number_parameters 487
_refine_ls_number_reflns 10371
_refine_ls_number_restraints 0
_refine_ls_restrained_S_all 1.065
_refine_ls_R_factor_all 0.0625
_refine_ls_R_factor_gt 0.0434
_refine_ls_shift/su_max 0.001
_refine_ls_shift/su_mean 0.000
_refine_ls_structure_factor_coef Fsqd
_refine_ls_weighting_details 'calc w=1/[\s^2^(Fo^2^)+(0.0701P)^2^+0.0000P] where P=(Fo^2^+2Fc^2^)/3'
_refine_ls_weighting_scheme calc
_refine_ls_wR_factor_gt 0.1158
_refine_ls_wR_factor_ref 0.1268
_reflns_number_gt 7880
_reflns_number_total 10371
_reflns_threshold_expression >2sigma(I)
_cod_data_source_file c5dt01241d1.cif
_cod_data_source_block 121106_zm
_cod_depositor_comments 'Adding full bibliography for 7034997--7035000.cif.'
_cod_original_sg_symbol_H-M 'P 21/n'
_cod_database_code 7034999

loop_
_symmetry_equiv_pos_as_xyz
'x, y, z'
'-x+1/2, y+1/2, -z+1/2'
'-x, -y, -z'
'x-1/2, -y-1/2, z-1/2'

loop_
_atom_site_label
_atom_site_type_symbol
_atom_site_fract_x
_atom_site_fract_y
_atom_site_fract_z
_atom_site_U_iso_or_equiv
_atom_site_adp_type
_atom_site_occupancy
_atom_site_symmetry_multiplicity
_atom_site_calc_flag
_atom_site_refinement_flags
Lu1 Lu 0.940371(13) 0.519280(11) 0.431221(9) 0.02377(9) Uani 1 1 d .
O1 O 1.0573(2) 0.55658(17) 0.48856(14) 0.0236(7) Uani 1 1 d .
O2 O 0.8216(2) 0.57725(17) 0.45027(14) 0.0269(7) Uani 1 1 d .
O3 O 1.0619(2) 0.57208(18) 0.62483(15) 0.0322(8) Uani 1 1 d .
O4 O 0.9693(3) 0.5848(2) 0.34249(16) 0.0407(9) Uani 1 1 d .
C1 C 1.0477(3) 0.6319(3) 0.4798(2) 0.0227(10) Uani 1 1 d .
C2 C 1.1154(3) 0.6727(3) 0.4463(2) 0.0285(11) Uani 1 1 d .
C3 C 1.0921(3) 0.7449(3) 0.4303(2) 0.0311(12) Uani 1 1 d .
H3 H 1.1360 0.7733 0.4078 0.037 Uiso 1 1 calc R
C4 C 1.0086(3) 0.7777(3) 0.4453(2) 0.0317(11) Uani 1 1 d .
C5 C 0.9479(3) 0.7384(3) 0.4824(2) 0.0276(11) Uani 1 1 d .
H5 H 0.8915 0.7607 0.4951 0.033 Uiso 1 1 calc R
C6 C 0.9684(3) 0.6665(2) 0.5016(2) 0.0231(10) Uani 1 1 d .
C7 C 1.2122(3) 0.6406(3) 0.4328(2) 0.0348(12) Uani 1 1 d .
C8 C 1.2575(4) 0.6192(4) 0.4940(3) 0.0573(18) Uani 1 1 d .
H8A H 1.3201 0.6008 0.4860 0.086 Uiso 1 1 calc R
H8B H 1.2209 0.5805 0.5141 0.086 Uiso 1 1 calc R
H8C H 1.2605 0.6628 0.5208 0.086 Uiso 1 1 calc R
C9 C 1.2097(4) 0.5730(4) 0.3902(3) 0.0554(17) Uani 1 1 d .
H9A H 1.1802 0.5866 0.3513 0.083 Uiso 1 1 calc R
H9B H 1.1745 0.5332 0.4100 0.083 Uiso 1 1 calc R
H9C H 1.2729 0.5561 0.3820 0.083 Uiso 1 1 calc R
C10 C 1.2749(4) 0.6991(3) 0.4022(3) 0.0496(16) Uani 1 1 d .
H10A H 1.3355 0.6773 0.3934 0.074 Uiso 1 1 calc R
H10B H 1.2821 0.7413 0.4301 0.074 Uiso 1 1 calc R
H10C H 1.2468 0.7158 0.3636 0.074 Uiso 1 1 calc R
C11 C 0.9852(4) 0.8562(3) 0.4231(3) 0.0425(14) Uani 1 1 d .
C12 C 1.0650(6) 0.8965(5) 0.3948(6) 0.129(5) Uani 1 1 d .
H12A H 1.1170 0.8965 0.4235 0.193 Uiso 1 1 calc R
H12B H 1.0469 0.9476 0.3858 0.193 Uiso 1 1 calc R
H12C H 1.0835 0.8717 0.3565 0.193 Uiso 1 1 calc R
C13 C 0.9094(7) 0.8519(5) 0.3747(5) 0.115(4) Uani 1 1 d .
H13A H 0.9337 0.8279 0.3375 0.172 Uiso 1 1 calc R
H13B H 0.8884 0.9020 0.3645 0.172 Uiso 1 1 calc R
H13C H 0.8573 0.8231 0.3910 0.172 Uiso 1 1 calc R
C14 C 0.9528(7) 0.9041(4) 0.4767(4) 0.096(3) Uani 1 1 d .
H14A H 0.8933 0.8857 0.4920 0.143 Uiso 1 1 calc R
H14B H 0.9458 0.9554 0.4627 0.143 Uiso 1 1 calc R
H14C H 0.9984 0.9021 0.5098 0.143 Uiso 1 1 calc R
C15 C 0.9117(3) 0.6328(3) 0.5556(2) 0.0225(10) Uani 1 1 d .
H15 H 0.9305 0.5795 0.5581 0.027 Uiso 1 1 calc R
C16 C 0.8069(3) 0.6326(3) 0.5493(2) 0.0249(10) Uani 1 1 d .
C17 C 0.7676(3) 0.6060(3) 0.4945(2) 0.0286(11) Uani 1 1 d .
C18 C 0.6707(3) 0.6071(3) 0.4872(2) 0.0304(11) Uani 1 1 d .
C19 C 0.6169(3) 0.6275(3) 0.5380(2) 0.0358(12) Uani 1 1 d .
H19 H 0.5517 0.6278 0.5336 0.043 Uiso 1 1 calc R
C20 C 0.6538(3) 0.6473(3) 0.5945(3) 0.0376(13) Uani 1 1 d .
C21 C 0.7490(3) 0.6509(3) 0.5985(2) 0.0291(11) Uani 1 1 d .
H21 H 0.7759 0.6663 0.6361 0.035 Uiso 1 1 calc R
C22 C 0.6247(3) 0.5912(3) 0.4253(2) 0.0331(12) Uani 1 1 d .
C23 C 0.6432(4) 0.5114(3) 0.4034(3) 0.0484(15) Uani 1 1 d .
H23A H 0.7100 0.5034 0.3998 0.073 Uiso 1 1 calc R
H23B H 0.6145 0.5038 0.3631 0.073 Uiso 1 1 calc R
H23C H 0.6171 0.4764 0.4332 0.073 Uiso 1 1 calc R
C24 C 0.6607(4) 0.6453(4) 0.3769(3) 0.0551(17) Uani 1 1 d .
H24A H 0.6427 0.6958 0.3883 0.083 Uiso 1 1 calc R
H24B H 0.6344 0.6329 0.3368 0.083 Uiso 1 1 calc R
H24C H 0.7282 0.6420 0.3746 0.083 Uiso 1 1 calc R
C25 C 0.5199(4) 0.5992(4) 0.4278(3) 0.0572(18) Uani 1 1 d .
H25A H 0.4947 0.5655 0.4591 0.086 Uiso 1 1 calc R
H25B H 0.4939 0.5869 0.3875 0.086 Uiso 1 1 calc R
H25C H 0.5038 0.6503 0.4385 0.086 Uiso 1 1 calc R
C26 C 0.5931(4) 0.6608(4) 0.6521(3) 0.0546(17) Uani 1 1 d .
C27 C 0.4955(4) 0.6883(5) 0.6328(4) 0.087(3) Uani 1 1 d .
H27A H 0.5017 0.7330 0.6075 0.130 Uiso 1 1 calc R
H27B H 0.4590 0.6996 0.6697 0.130 Uiso 1 1 calc R
H27C H 0.4645 0.6496 0.6089 0.130 Uiso 1 1 calc R
C28 C 0.5832(6) 0.5882(5) 0.6865(4) 0.091(3) Uani 1 1 d .
H28A H 0.5606 0.5499 0.6583 0.137 Uiso 1 1 calc R
H28B H 0.5392 0.5944 0.7206 0.137 Uiso 1 1 calc R
H28C H 0.6434 0.5733 0.7028 0.137 Uiso 1 1 calc R
C29 C 0.6340(4) 0.7200(4) 0.6937(3) 0.066(2) Uani 1 1 d .
H29A H 0.6948 0.7039 0.7082 0.099 Uiso 1 1 calc R
H29B H 0.5930 0.7280 0.7292 0.099 Uiso 1 1 calc R
H29C H 0.6406 0.7664 0.6706 0.099 Uiso 1 1 calc R
C30 C 0.9525(3) 0.6702(3) 0.6130(2) 0.0228(10) Uani 1 1 d .
C31 C 1.0287(3) 0.6391(3) 0.6422(2) 0.0264(11) Uani 1 1 d .
C32 C 1.0748(3) 0.6794(3) 0.6899(2) 0.0306(11) Uani 1 1 d .
C33 C 1.0390(3) 0.7480(3) 0.7060(2) 0.0315(12) Uani 1 1 d .
H33 H 1.0676 0.7743 0.7386 0.038 Uiso 1 1 calc R
C34 C 0.9632(3) 0.7806(3) 0.6769(2) 0.0309(11) Uani 1 1 d .
C35 C 0.9222(3) 0.7404(3) 0.6298(2) 0.0281(11) Uani 1 1 d .
H35 H 0.8717 0.7616 0.6084 0.034 Uiso 1 1 calc R
C36 C 1.1642(4) 0.6510(3) 0.7197(2) 0.0395(13) Uani 1 1 d .
C37 C 1.2400(4) 0.6497(4) 0.6704(3) 0.0566(17) Uani 1 1 d .
H37A H 1.2514 0.7002 0.6556 0.085 Uiso 1 1 calc R
H37B H 1.2204 0.6185 0.6359 0.085 Uiso 1 1 calc R
H37C H 1.2968 0.6296 0.6881 0.085 Uiso 1 1 calc R
C38 C 1.1544(5) 0.5737(3) 0.7470(3) 0.0531(16) Uani 1 1 d .
H38A H 1.2107 0.5610 0.7695 0.080 Uiso 1 1 calc R
H38B H 1.1450 0.5378 0.7137 0.080 Uiso 1 1 calc R
H38C H 1.1014 0.5725 0.7752 0.080 Uiso 1 1 calc R
C39 C 1.1971(4) 0.7016(3) 0.7714(3) 0.0545(17) Uani 1 1 d .
H39A H 1.2084 0.7514 0.7550 0.082 Uiso 1 1 calc R
H39B H 1.2544 0.6819 0.7887 0.082 Uiso 1 1 calc R
H39C H 1.1497 0.7041 0.8037 0.082 Uiso 1 1 calc R
C40 C 0.9285(4) 0.8571(3) 0.6978(2) 0.0382(13) Uani 1 1 d .
C41 C 0.8599(7) 0.8883(4) 0.6555(4) 0.095(3) Uani 1 1 d .
H41A H 0.8874 0.8934 0.6143 0.142 Uiso 1 1 calc R
H41B H 0.8401 0.9370 0.6705 0.142 Uiso 1 1 calc R
H41C H 0.8064 0.8552 0.6534 0.142 Uiso 1 1 calc R
C42 C 0.8944(7) 0.8512(5) 0.7635(4) 0.101(3) Uani 1 1 d .
H42A H 0.8338 0.8271 0.7642 0.151 Uiso 1 1 calc R
H42B H 0.8891 0.9009 0.7814 0.151 Uiso 1 1 calc R
H42C H 0.9381 0.8218 0.7876 0.151 Uiso 1 1 calc R
C43 C 1.0107(6) 0.9131(4) 0.6988(5) 0.090(3) Uani 1 1 d .
H43A H 1.0621 0.8917 0.7219 0.135 Uiso 1 1 calc R
H43B H 0.9908 0.9592 0.7186 0.135 Uiso 1 1 calc R
H43C H 1.0308 0.9234 0.6565 0.135 Uiso 1 1 calc R
C44 C 0.9332(5) 0.6565(4) 0.3293(3) 0.0614(19) Uani 1 1 d .
H44A H 0.9819 0.6947 0.3329 0.074 Uiso 1 1 calc R
H44B H 0.8821 0.6690 0.3580 0.074 Uiso 1 1 calc R
C45 C 0.8996(6) 0.6521(5) 0.2658(3) 0.077(2) Uani 1 1 d .
H45A H 0.9009 0.7013 0.2458 0.093 Uiso 1 1 calc R
H45B H 0.8357 0.6325 0.2647 0.093 Uiso 1 1 calc R
C46 C 0.9661(5) 0.5994(4) 0.2343(3) 0.070(2) Uani 1 1 d .
H46A H 0.9324 0.5638 0.2080 0.084 Uiso 1 1 calc R
H46B H 1.0109 0.6269 0.2085 0.084 Uiso 1 1 calc R
C47 C 1.0142(4) 0.5600(4) 0.2857(3) 0.0544(17) Uani 1 1 d .
H47A H 1.0080 0.5057 0.2810 0.065 Uiso 1 1 calc R
H47B H 1.0807 0.5727 0.2860 0.065 Uiso 1 1 calc R

loop_
_atom_site_aniso_label
_atom_site_aniso_U_11
_atom_site_aniso_U_22
_atom_site_aniso_U_33
_atom_site_aniso_U_23
_atom_site_aniso_U_13
_atom_site_aniso_U_12
Lu1 0.02669(13) 0.02332(14) 0.02133(13) -0.00028(8) -0.00168(8) 0.00221(8)
O1 0.0280(16) 0.0196(16) 0.0233(17) -0.0006(14) 0.0006(13) -0.0024(14)
O2 0.0267(16) 0.0297(18) 0.0243(17) -0.0065(14) -0.0035(14) 0.0069(14)
O3 0.042(2) 0.031(2) 0.0233(18) -0.0086(15) -0.0082(15) 0.0086(16)
O4 0.064(2) 0.035(2) 0.0236(19) 0.0029(16) 0.0035(18) -0.0047(19)
C1 0.027(2) 0.024(3) 0.018(2) -0.001(2) -0.0035(19) 0.001(2)
C2 0.028(3) 0.028(3) 0.029(3) 0.003(2) -0.004(2) -0.005(2)
C3 0.039(3) 0.030(3) 0.024(3) 0.006(2) -0.005(2) -0.010(2)
C4 0.038(3) 0.029(3) 0.028(3) 0.002(2) -0.008(2) 0.001(2)
C5 0.027(3) 0.032(3) 0.025(3) 0.001(2) -0.006(2) 0.001(2)
C6 0.029(2) 0.019(2) 0.021(2) 0.001(2) -0.0113(19) -0.004(2)
C7 0.027(3) 0.047(3) 0.030(3) 0.005(3) 0.005(2) -0.003(2)
C8 0.030(3) 0.091(5) 0.050(4) 0.022(4) -0.006(3) 0.000(3)
C9 0.041(3) 0.057(4) 0.068(4) -0.014(3) 0.015(3) 0.004(3)
C10 0.038(3) 0.051(4) 0.060(4) 0.010(3) 0.012(3) 0.001(3)
C11 0.051(3) 0.036(3) 0.041(3) 0.012(3) -0.003(3) 0.006(3)
C12 0.090(6) 0.060(5) 0.235(13) 0.090(7) 0.027(7) 0.009(5)
C13 0.176(10) 0.054(5) 0.115(8) 0.012(5) -0.087(7) 0.022(6)
C14 0.178(9) 0.033(4) 0.077(6) -0.001(4) -0.010(6) 0.025(5)
C15 0.027(2) 0.021(2) 0.019(2) -0.0044(19) -0.0013(19) 0.002(2)
C16 0.024(2) 0.024(2) 0.027(3) 0.001(2) 0.001(2) -0.001(2)
C17 0.027(3) 0.028(3) 0.031(3) 0.000(2) -0.003(2) 0.001(2)
C18 0.026(3) 0.030(3) 0.036(3) 0.003(2) -0.006(2) 0.000(2)
C19 0.026(3) 0.041(3) 0.040(3) -0.002(3) 0.002(2) 0.001(2)
C20 0.031(3) 0.041(3) 0.041(3) -0.002(3) 0.008(2) 0.000(2)
C21 0.032(3) 0.030(3) 0.025(3) -0.003(2) 0.001(2) 0.000(2)
C22 0.023(2) 0.041(3) 0.035(3) 0.000(2) -0.011(2) 0.004(2)
C23 0.043(3) 0.055(4) 0.047(4) -0.002(3) -0.019(3) 0.002(3)
C24 0.057(4) 0.063(4) 0.046(4) 0.016(3) -0.020(3) -0.004(3)
C25 0.033(3) 0.082(5) 0.056(4) -0.009(4) -0.019(3) 0.012(3)
C26 0.038(3) 0.081(5) 0.046(4) -0.014(3) 0.017(3) -0.004(3)
C27 0.037(4) 0.129(7) 0.094(6) -0.052(6) 0.022(4) 0.005(4)
C28 0.116(7) 0.094(6) 0.064(5) 0.000(5) 0.057(5) -0.021(5)
C29 0.043(4) 0.097(6) 0.059(4) -0.038(4) 0.015(3) -0.002(4)
C30 0.025(2) 0.025(2) 0.018(2) -0.003(2) -0.0010(19) -0.002(2)
C31 0.032(3) 0.025(3) 0.022(2) -0.003(2) 0.003(2) -0.001(2)
C32 0.031(3) 0.035(3) 0.026(3) -0.003(2) -0.004(2) -0.003(2)
C33 0.038(3) 0.031(3) 0.026(3) -0.006(2) 0.000(2) 0.000(2)
C34 0.038(3) 0.028(3) 0.026(3) -0.001(2) 0.002(2) 0.000(2)
C35 0.032(3) 0.033(3) 0.020(2) -0.002(2) -0.001(2) 0.001(2)
C36 0.044(3) 0.044(3) 0.031(3) -0.008(3) -0.015(2) 0.004(3)
C37 0.042(3) 0.071(5) 0.057(4) -0.013(4) -0.010(3) 0.011(3)
C38 0.079(4) 0.046(4) 0.035(3) 0.000(3) -0.022(3) 0.016(3)
C39 0.059(4) 0.046(4) 0.059(4) -0.014(3) -0.028(3) 0.014(3)
C40 0.054(3) 0.027(3) 0.033(3) -0.007(2) 0.002(3) 0.003(3)
C41 0.143(8) 0.045(4) 0.097(6) -0.031(4) -0.046(6) 0.053(5)
C42 0.160(9) 0.078(6) 0.064(5) -0.016(5) 0.031(6) 0.053(6)
C43 0.098(6) 0.044(4) 0.127(8) -0.008(5) -0.011(6) 0.002(4)
C44 0.101(6) 0.046(4) 0.038(4) 0.012(3) -0.005(4) -0.006(4)
C45 0.094(6) 0.101(6) 0.038(4) 0.005(4) -0.014(4) 0.012(5)
C46 0.105(6) 0.078(5) 0.026(3) 0.010(3) 0.005(4) -0.006(4)
C47 0.050(3) 0.083(5) 0.030(3) -0.002(3) 0.010(3) -0.005(4)

loop_
_atom_type_symbol
_atom_type_description
_atom_type_scat_dispersion_real
_atom_type_scat_dispersion_imag
_atom_type_scat_source
C C 0.0033 0.0016 'International Tables Vol C Tables 4.2.6.8 and 6.1.1.4'
H H 0.0000 0.0000 'International Tables Vol C Tables 4.2.6.8 and 6.1.1.4'
Lu Lu -0.4720 5.8584 'International Tables Vol C Tables 4.2.6.8 and 6.1.1.4'
O O 0.0106 0.0060 'International Tables Vol C Tables 4.2.6.8 and 6.1.1.4'

loop_
_geom_angle_atom_site_label_1
_geom_angle_atom_site_label_2
_geom_angle_atom_site_label_3
_geom_angle
_geom_angle_site_symmetry_1
_geom_angle_site_symmetry_3
O3 Lu1 O2 120.88(13) 3_766 .
O3 Lu1 O1 126.43(12) 3_766 .
O2 Lu1 O1 112.00(12) . .
O3 Lu1 O1 88.24(12) 3_766 3_766
O2 Lu1 O1 99.97(12) . 3_766
O1 Lu1 O1 74.41(12) . 3_766
O3 Lu1 O4 85.42(13) 3_766 .
O2 Lu1 O4 93.17(13) . .
O1 Lu1 O4 100.26(12) . .
O1 Lu1 O4 166.85(12) 3_766 .
O3 Lu1 Lu1 110.68(9) 3_766 3_766
O2 Lu1 Lu1 110.10(9) . 3_766
O1 Lu1 Lu1 37.24(8) . 3_766
O1 Lu1 Lu1 37.17(8) 3_766 3_766
O4 Lu1 Lu1 136.34(10) . 3_766
C1 O1 Lu1 98.3(3) . .
C1 O1 Lu1 136.0(3) . 3_766
Lu1 O1 Lu1 105.59(12) . 3_766
C17 O2 Lu1 145.7(3) . .
C31 O3 Lu1 151.3(3) . 3_766
C44 O4 C47 105.7(5) . .
C44 O4 Lu1 124.8(3) . .
C47 O4 Lu1 128.9(4) . .
O1 C1 C6 118.7(4) . .
O1 C1 C2 120.7(4) . .
C6 C1 C2 120.5(4) . .
C3 C2 C1 116.4(4) . .
C3 C2 C7 121.7(4) . .
C1 C2 C7 121.7(4) . .
C4 C3 C2 123.7(5) . .
C4 C3 H3 118.1 . .
C2 C3 H3 118.1 . .
C3 C4 C5 117.9(5) . .
C3 C4 C11 121.1(5) . .
C5 C4 C11 121.0(5) . .
C4 C5 C6 121.0(4) . .
C4 C5 H5 119.5 . .
C6 C5 H5 119.5 . .
C1 C6 C5 119.6(4) . .
C1 C6 C15 120.9(4) . .
C5 C6 C15 118.6(4) . .
C9 C7 C8 109.5(5) . .
C9 C7 C10 107.6(4) . .
C8 C7 C10 106.9(5) . .
C9 C7 C2 113.0(4) . .
C8 C7 C2 108.8(4) . .
C10 C7 C2 110.9(4) . .
C7 C8 H8A 109.5 . .
C7 C8 H8B 109.5 . .
H8A C8 H8B 109.5 . .
C7 C8 H8C 109.5 . .
H8A C8 H8C 109.5 . .
H8B C8 H8C 109.5 . .
C7 C9 H9A 109.5 . .
C7 C9 H9B 109.5 . .
H9A C9 H9B 109.5 . .
C7 C9 H9C 109.5 . .
H9A C9 H9C 109.5 . .
H9B C9 H9C 109.5 . .
C7 C10 H10A 109.5 . .
C7 C10 H10B 109.5 . .
H10A C10 H10B 109.5 . .
C7 C10 H10C 109.5 . .
H10A C10 H10C 109.5 . .
H10B C10 H10C 109.5 . .
C12 C11 C14 105.8(7) . .
C12 C11 C13 107.4(7) . .
C14 C11 C13 109.6(6) . .
C12 C11 C4 113.9(5) . .
C14 C11 C4 110.7(5) . .
C13 C11 C4 109.2(5) . .
C11 C12 H12A 109.5 . .
C11 C12 H12B 109.5 . .
H12A C12 H12B 109.5 . .
C11 C12 H12C 109.5 . .
H12A C12 H12C 109.5 . .
H12B C12 H12C 109.5 . .
C11 C13 H13A 109.5 . .
C11 C13 H13B 109.5 . .
H13A C13 H13B 109.5 . .
C11 C13 H13C 109.5 . .
H13A C13 H13C 109.5 . .
H13B C13 H13C 109.5 . .
C11 C14 H14A 109.5 . .
C11 C14 H14B 109.5 . .
H14A C14 H14B 109.5 . .
C11 C14 H14C 109.5 . .
H14A C14 H14C 109.5 . .
H14B C14 H14C 109.5 . .
C16 C15 C30 117.5(4) . .
C16 C15 C6 117.0(4) . .
C30 C15 C6 103.6(3) . .
C16 C15 H15 105.9 . .
C30 C15 H15 105.9 . .
C6 C15 H15 105.9 . .
C21 C16 C17 118.9(4) . .
C21 C16 C15 121.7(4) . .
C17 C16 C15 119.1(4) . .
O2 C17 C16 120.1(4) . .
O2 C17 C18 120.0(4) . .
C16 C17 C18 119.9(4) . .
C19 C18 C17 117.6(5) . .
C19 C18 C22 120.0(4) . .
C17 C18 C22 122.3(4) . .
C20 C19 C18 123.4(5) . .
C20 C19 H19 118.3 . .
C18 C19 H19 118.3 . .
C21 C20 C19 117.1(5) . .
C21 C20 C26 120.4(5) . .
C19 C20 C26 122.5(5) . .
C20 C21 C16 122.5(5) . .
C20 C21 H21 118.7 . .
C16 C21 H21 118.7 . .
C24 C22 C25 107.5(5) . .
C24 C22 C18 109.6(4) . .
C25 C22 C18 112.9(4) . .
C24 C22 C23 109.2(5) . .
C25 C22 C23 105.7(5) . .
C18 C22 C23 111.7(4) . .
C22 C23 H23A 109.5 . .
C22 C23 H23B 109.5 . .
H23A C23 H23B 109.5 . .
C22 C23 H23C 109.5 . .
H23A C23 H23C 109.5 . .
H23B C23 H23C 109.5 . .
C22 C24 H24A 109.5 . .
C22 C24 H24B 109.5 . .
H24A C24 H24B 109.5 . .
C22 C24 H24C 109.5 . .
H24A C24 H24C 109.5 . .
H24B C24 H24C 109.5 . .
C22 C25 H25A 109.5 . .
C22 C25 H25B 109.5 . .
H25A C25 H25B 109.5 . .
C22 C25 H25C 109.5 . .
H25A C25 H25C 109.5 . .
H25B C25 H25C 109.5 . .
C28 C26 C29 110.6(6) . .
C28 C26 C20 108.4(5) . .
C29 C26 C20 111.7(5) . .
C28 C26 C27 109.0(6) . .
C29 C26 C27 107.0(6) . .
C20 C26 C27 110.2(5) . .
C26 C27 H27A 109.5 . .
C26 C27 H27B 109.5 . .
H27A C27 H27B 109.5 . .
C26 C27 H27C 109.5 . .
H27A C27 H27C 109.5 . .
H27B C27 H27C 109.5 . .
C26 C28 H28A 109.5 . .
C26 C28 H28B 109.5 . .
H28A C28 H28B 109.5 . .
C26 C28 H28C 109.5 . .
H28A C28 H28C 109.5 . .
H28B C28 H28C 109.5 . .
C26 C29 H29A 109.5 . .
C26 C29 H29B 109.5 . .
H29A C29 H29B 109.5 . .
C26 C29 H29C 109.5 . .
H29A C29 H29C 109.5 . .
H29B C29 H29C 109.5 . .
C35 C30 C31 119.9(4) . .
C35 C30 C15 119.5(4) . .
C31 C30 C15 120.0(4) . .
O3 C31 C30 121.0(4) . .
O3 C31 C32 119.2(4) . .
C30 C31 C32 119.8(4) . .
C33 C32 C31 117.5(5) . .
C33 C32 C36 120.4(5) . .
C31 C32 C36 122.0(4) . .
C32 C33 C34 123.7(5) . .
C32 C33 H33 118.1 . .
C34 C33 H33 118.1 . .
C35 C34 C33 116.8(4) . .
C35 C34 C40 123.1(5) . .
C33 C34 C40 120.1(5) . .
C30 C35 C34 122.3(5) . .
C30 C35 H35 118.8 . .
C34 C35 H35 118.8 . .
C38 C36 C39 106.9(5) . .
C38 C36 C37 108.8(5) . .
C39 C36 C37 107.3(5) . .
C38 C36 C32 113.1(5) . .
C39 C36 C32 112.2(4) . .
C37 C36 C32 108.3(4) . .
C36 C37 H37A 109.5 . .
C36 C37 H37B 109.5 . .
H37A C37 H37B 109.5 . .
C36 C37 H37C 109.5 . .
H37A C37 H37C 109.5 . .
H37B C37 H37C 109.5 . .
C36 C38 H38A 109.5 . .
C36 C38 H38B 109.5 . .
H38A C38 H38B 109.5 . .
C36 C38 H38C 109.5 . .
H38A C38 H38C 109.5 . .
H38B C38 H38C 109.5 . .
C36 C39 H39A 109.5 . .
C36 C39 H39B 109.5 . .
H39A C39 H39B 109.5 . .
C36 C39 H39C 109.5 . .
H39A C39 H39C 109.5 . .
H39B C39 H39C 109.5 . .
C41 C40 C42 113.5(6) . .
C41 C40 C34 112.4(5) . .
C42 C40 C34 108.7(5) . .
C41 C40 C43 106.2(6) . .
C42 C40 C43 106.1(6) . .
C34 C40 C43 109.7(5) . .
C40 C41 H41A 109.5 . .
C40 C41 H41B 109.5 . .
H41A C41 H41B 109.5 . .
C40 C41 H41C 109.5 . .
H41A C41 H41C 109.5 . .
H41B C41 H41C 109.5 . .
C40 C42 H42A 109.5 . .
C40 C42 H42B 109.5 . .
H42A C42 H42B 109.5 . .
C40 C42 H42C 109.5 . .
H42A C42 H42C 109.5 . .
H42B C42 H42C 109.5 . .
C40 C43 H43A 109.5 . .
C40 C43 H43B 109.5 . .
H43A C43 H43B 109.5 . .
C40 C43 H43C 109.5 . .
H43A C43 H43C 109.5 . .
H43B C43 H43C 109.5 . .
O4 C44 C45 105.2(6) . .
O4 C44 H44A 110.7 . .
C45 C44 H44A 110.7 . .
O4 C44 H44B 110.7 . .
C45 C44 H44B 110.7 . .
H44A C44 H44B 108.8 . .
C44 C45 C46 104.2(6) . .
C44 C45 H45A 110.9 . .
C46 C45 H45A 110.9 . .
C44 C45 H45B 110.9 . .
C46 C45 H45B 110.9 . .
H45A C45 H45B 108.9 . .
C47 C46 C45 105.0(5) . .
C47 C46 H46A 110.7 . .
C45 C46 H46A 110.7 . .
C47 C46 H46B 110.7 . .
C45 C46 H46B 110.7 . .
H46A C46 H46B 108.8 . .
O4 C47 C46 106.0(5) . .
O4 C47 H47A 110.5 . .
C46 C47 H47A 110.5 . .
O4 C47 H47B 110.5 . .
C46 C47 H47B 110.5 . .
H47A C47 H47B 108.7 . .

loop_
_geom_bond_atom_site_label_1
_geom_bond_atom_site_label_2
_geom_bond_distance
_geom_bond_site_symmetry_2
Lu1 O3 2.050(3) 3_766
Lu1 O2 2.054(3) .
Lu1 O1 2.213(3) .
Lu1 O1 2.216(3) 3_766
Lu1 O4 2.297(3) .
Lu1 Lu1 3.5273(4) 3_766
O1 C1 1.381(5) .
O1 Lu1 2.216(3) 3_766
O2 C17 1.340(6) .
O3 C31 1.355(6) .
O3 Lu1 2.050(3) 3_766
O4 C44 1.427(7) .
O4 C47 1.460(6) .
C1 C6 1.389(7) .
C1 C2 1.422(7) .
C2 C3 1.392(7) .
C2 C7 1.543(7) .
C3 C4 1.384(7) .
C3 H3 0.9500 .
C4 C5 1.385(7) .
C4 C11 1.536(7) .
C5 C6 1.395(7) .
C5 H5 0.9500 .
C6 C15 1.553(6) .
C7 C9 1.531(8) .
C7 C8 1.534(8) .
C7 C10 1.541(7) .
C8 H8A 0.9800 .
C8 H8B 0.9800 .
C8 H8C 0.9800 .
C9 H9A 0.9800 .
C9 H9B 0.9800 .
C9 H9C 0.9800 .
C10 H10A 0.9800 .
C10 H10B 0.9800 .
C10 H10C 0.9800 .
C11 C12 1.496(9) .
C11 C14 1.520(9) .
C11 C13 1.526(10) .
C12 H12A 0.9800 .
C12 H12B 0.9800 .
C12 H12C 0.9800 .
C13 H13A 0.9800 .
C13 H13B 0.9800 .
C13 H13C 0.9800 .
C14 H14A 0.9800 .
C14 H14B 0.9800 .
C14 H14C 0.9800 .
C15 C16 1.525(6) .
C15 C30 1.538(6) .
C15 H15 1.0000 .
C16 C21 1.394(6) .
C16 C17 1.405(7) .
C17 C18 1.414(7) .
C18 C19 1.396(7) .
C18 C22 1.529(7) .
C19 C20 1.388(8) .
C19 H19 0.9500 .
C20 C21 1.383(7) .
C20 C26 1.542(7) .
C21 H21 0.9500 .
C22 C24 1.524(8) .
C22 C25 1.525(7) .
C22 C23 1.540(8) .
C23 H23A 0.9800 .
C23 H23B 0.9800 .
C23 H23C 0.9800 .
C24 H24A 0.9800 .
C24 H24B 0.9800 .
C24 H24C 0.9800 .
C25 H25A 0.9800 .
C25 H25B 0.9800 .
C25 H25C 0.9800 .
C26 C28 1.515(10) .
C26 C29 1.523(9) .
C26 C27 1.558(9) .
C27 H27A 0.9800 .
C27 H27B 0.9800 .
C27 H27C 0.9800 .
C28 H28A 0.9800 .
C28 H28B 0.9800 .
C28 H28C 0.9800 .
C29 H29A 0.9800 .
C29 H29B 0.9800 .
C29 H29C 0.9800 .
C30 C35 1.388(7) .
C30 C31 1.395(7) .
C31 C32 1.433(7) .
C32 C33 1.385(7) .
C32 C36 1.539(7) .
C33 C34 1.400(7) .
C33 H33 0.9500 .
C34 C35 1.390(7) .
C34 C40 1.537(7) .
C35 H35 0.9500 .
C36 C38 1.523(8) .
C36 C39 1.526(8) .
C36 C37 1.529(8) .
C37 H37A 0.9800 .
C37 H37B 0.9800 .
C37 H37C 0.9800 .
C38 H38A 0.9800 .
C38 H38B 0.9800 .
C38 H38C 0.9800 .
C39 H39A 0.9800 .
C39 H39B 0.9800 .
C39 H39C 0.9800 .
C40 C41 1.469(9) .
C40 C42 1.512(9) .
C40 C43 1.562(9) .
C41 H41A 0.9800 .
C41 H41B 0.9800 .
C41 H41C 0.9800 .
C42 H42A 0.9800 .
C42 H42B 0.9800 .
C42 H42C 0.9800 .
C43 H43A 0.9800 .
C43 H43B 0.9800 .
C43 H43C 0.9800 .
C44 C45 1.467(9) .
C44 H44A 0.9900 .
C44 H44B 0.9900 .
C45 C46 1.514(10) .
C45 H45A 0.9900 .
C45 H45B 0.9900 .
C46 C47 1.499(9) .
C46 H46A 0.9900 .
C46 H46B 0.9900 .
C47 H47A 0.9900 .
C47 H47B 0.9900 .

loop_
_platon_squeeze_void_nr
_platon_squeeze_void_average_x
_platon_squeeze_void_average_y
_platon_squeeze_void_average_z
_platon_squeeze_void_volume
_platon_squeeze_void_count_electrons
_platon_squeeze_void_content
1 0.000 0.500 0.000 863 150 ' '
2 0.500 1.000 0.500 863 150 ' '
3 0.125 0.031 0.750 7 1 ' '
4 0.375 0.531 0.750 7 1 ' '
5 0.625 0.469 0.250 7 1 ' '
6 0.875 0.969 0.250 7 1 ' '
